data_7123753
loop_
_publ_author_name
'Deegan, Meaghan M.'
'Peters, Jonas C.'

_publ_section_title
;
 O-Functionalization of a Cobalt Carbonyl Generates a Terminal Cobalt
 Carbyne
;
_journal_name_full 'Chemical Communications'
_journal_paper_doi 10.1039/C9CC04032C
_journal_year 2019
_chemical_formula_moiety 'C43 H71 Co Na O7 P3'
_chemical_formula_sum 'C43 H71 Co Na O7 P3'
_chemical_formula_weight 874.82
_chemical_name_systematic P2PCoCONaDME3
_space_group_crystal_system monoclinic
_space_group_IT_number 14
_space_group_name_Hall '-P 2yn'
_space_group_name_H-M_alt 'P 1 21/n 1'
_symmetry_space_group_name_Hall '-P 2yn'
_symmetry_space_group_name_H-M 'P 1 21/n 1'
_atom_sites_solution_hydrogens mixed
_atom_sites_solution_primary dual
_audit_creation_date 2018-10-30
_audit_creation_method
;
Olex2 1.2
(compiled 2018.05.29 svn.r3508 for OlexSys, GUI svn.r5506)
;
_audit_update_record
;
2019-05-24 deposited with the CCDC.    2019-07-01 downloaded from the CCDC.
;
_cell_angle_alpha 90
_cell_angle_beta 97.3840(10)
_cell_angle_gamma 90
_cell_formula_units_Z 4
_cell_length_a 11.1659(4)
_cell_length_b 16.1007(5)
_cell_length_c 26.6135(8)
_cell_measurement_reflns_used 9102
_cell_measurement_temperature 200(2)
_cell_measurement_theta_max 27.49
_cell_measurement_theta_min 2.44
_cell_volume 4744.9(3)
_computing_cell_refinement 'SAINT v8.37A (Bruker, 2015)'
_computing_data_reduction 'SAINT v8.37A (Bruker, 2015)'
_computing_molecular_graphics 'Olex2 (Dolomanov et al., 2009)'
_computing_publication_material 'Olex2 (Dolomanov et al., 2009)'
_computing_structure_refinement 'XL (Sheldrick, 2008)'
_computing_structure_solution 'XT (Sheldrick, 2015)'
_diffrn_ambient_temperature 200.0
_diffrn_measured_fraction_theta_full 0.998
_diffrn_measured_fraction_theta_max 0.997
_diffrn_measurement_device_type 'Bruker APEX-II CCD'
_diffrn_measurement_method '\f and \w scans'
_diffrn_radiation_type MoK\a
_diffrn_radiation_wavelength 0.71073
_diffrn_reflns_av_R_equivalents 0.0209
_diffrn_reflns_av_unetI/netI 0.0100
_diffrn_reflns_Laue_measured_fraction_full 0.998
_diffrn_reflns_Laue_measured_fraction_max 0.997
_diffrn_reflns_limit_h_max 14
_diffrn_reflns_limit_h_min -14
_diffrn_reflns_limit_k_max 20
_diffrn_reflns_limit_k_min -20
_diffrn_reflns_limit_l_max 34
_diffrn_reflns_limit_l_min -34
_diffrn_reflns_number 103826
_diffrn_reflns_point_group_measured_fraction_full 0.998
_diffrn_reflns_point_group_measured_fraction_max 0.997
_diffrn_reflns_theta_full 25.242
_diffrn_reflns_theta_max 27.499
_diffrn_reflns_theta_min 2.438
_diffrn_standards_number 0
_exptl_absorpt_coefficient_mu 0.516
_exptl_absorpt_correction_T_max 0.7456
_exptl_absorpt_correction_T_min 0.7028
_exptl_absorpt_correction_type multi-scan
_exptl_absorpt_process_details
'SADABS-2016/2 (Bruker,2016/2) was used for absorption correction. wR2(int) was 0.0933 before and 0.0458 after correction. The Ratio of minimum to maximum transmission is 0.9426. The \l/2 correction factor is Not present.'
_exptl_crystal_colour 'dark brown'
_exptl_crystal_colour_modifier dark
_exptl_crystal_colour_primary brown
_exptl_crystal_density_diffrn 1.225
_exptl_crystal_description block
_exptl_crystal_F_000 1872
_refine_diff_density_max 0.332
_refine_diff_density_min -0.242
_refine_diff_density_rms 0.044
_refine_ls_extinction_method none
_refine_ls_goodness_of_fit_ref 1.049
_refine_ls_hydrogen_treatment mixed
_refine_ls_matrix_type full
_refine_ls_number_parameters 575
_refine_ls_number_reflns 10881
_refine_ls_number_restraints 0
_refine_ls_restrained_S_all 1.049
_refine_ls_R_factor_all 0.0290
_refine_ls_R_factor_gt 0.0268
_refine_ls_shift/su_max 0.002
_refine_ls_shift/su_mean 0.000
_refine_ls_structure_factor_coef Fsqd
_refine_ls_weighting_details 'w=1/[\s^2^(Fo^2^)+(0.0380P)^2^+1.7820P] where P=(Fo^2^+2Fc^2^)/3'
_refine_ls_weighting_scheme calc
_refine_ls_wR_factor_gt 0.0741
_refine_ls_wR_factor_ref 0.0759
_reflns_Friedel_coverage 0.000
_reflns_number_gt 10157
_reflns_number_total 10881
_reflns_threshold_expression 'I > 2\s(I)'
_cod_data_source_file c9cc04032c2.cif
_cod_data_source_block full_CCDC1
_cod_database_code 7123753
_shelx_shelxl_version_number 2014/7
_shelx_space_group_comment
;
The symmetry employed for this shelxl refinement is uniquely defined
by the following loop, which should always be used as a source of
symmetry information in preference to the above space-group names.
They are only intended as comments.
;
_olex2_refinement_description
;
1. Others
 Fixed Uiso: H10(0.035) H14(0.036) H22(0.041) H13(0.035) H7(0.04) H3(0.043)
 H29(0.038) H26(0.038) H11(0.04) H25(0.041) H24(0.052) H17(0.04) H12(0.041)
 H6(0.05) H5(0.054) H16A(0.07) H16B(0.07) H16C(0.07) H27A(0.069) H27B(0.069)
 H27C(0.069) H23(0.051) H4(0.055) H30A(0.07) H30B(0.07) H30C(0.07) H28A(0.084)
 H28B(0.084) H28C(0.084) H15A(0.079) H15B(0.079) H15C(0.079) H18A(0.072)
 H18B(0.072) H18C(0.072) H19A(0.074) H19B(0.074) H19C(0.074) H37A(0.081)
 H37B(0.081) H31A(0.095) H31B(0.095) H31C(0.095) H36A(0.098) H36B(0.098)
 H36C(0.098) H34A(0.069) H34B(0.069) H35A(0.089) H35B(0.089) H35C(0.089)
 H38A(0.096) H38B(0.096) H39A(0.14) H39B(0.14) H39C(0.14) H42A(0.1) H42B(0.1)
 H43A(0.198) H43B(0.198) H43C(0.198) H32A(0.162) H32B(0.162) H32C(0.162)
 H40A(0.12) H40B(0.12) H40C(0.12) H41A(0.069) H41B(0.069) H41C(0.093)
 H41D(0.093) H40D(0.134) H40E(0.134) H40F(0.134) H42C(0.072) H42D(0.072)
 H43D(0.121) H43E(0.121) H43F(0.121)
 Fixed X: H10(0.2526) H14(0.286) H22(0.7456) H13(0.6403) H7(0.6586) H3(0.921)
 H29(0.8062) H26(0.6265) H11(0.2914) H25(0.7929) H24(0.8698) H17(0.1891)
 H12(0.4856) H6(0.8048) H5(1.0096) H16A(0.4808) H16B(0.4228) H16C(0.5194)
 H27A(0.5192) H27B(0.4355) H27C(0.415) H23(0.8429) H4(1.066) H30A(0.8669)
 H30B(0.9596) H30C(0.9072) H28A(0.448) H28B(0.4451) H28C(0.556) H15A(0.3557)
 H15B(0.2836) H15C(0.2224) H18A(0.2485) H18B(0.159) H18C(0.3011) H19A(0.3104)
 H19B(0.1685) H19C(0.221) H37A(0.8635) H37B(0.9643) H31A(0.7055) H31B(0.8403)
 H31C(0.7316) H36A(0.7266) H36B(0.8217) H36C(0.7218) H34A(0.5578) H34B(0.5371)
 H35A(0.8446) H35B(0.7401) H35C(0.7629) H38A(1.0632) H38B(1.0544) H39A(0.9669)
 H39B(1.0582) H39C(1.077) H42A(0.7156) H42B(0.7801) H43A(0.674) H43B(0.7097)
 H43C(0.6034) H32A(0.445) H32B(0.4414) H32C(0.3416) H40A(1.0354) H40B(1.0391)
 H40C(1.0934) H41A(0.7337) H41B(0.841) H41C(0.9667) H41D(0.9112) H40D(1.0498)
 H40E(1.0067) H40F(1.0383) H42C(0.8849) H42D(0.7475) H43D(0.7803) H43E(0.6537)
 H43F(0.6705)
 Fixed Y: H10(0.5501) H14(0.5855) H22(0.8908) H13(0.513) H7(0.4944) H3(0.6478)
 H29(0.9404) H26(0.9664) H11(0.4412) H25(0.6035) H24(0.6749) H17(0.6925)
 H12(0.4222) H6(0.4028) H5(0.433) H16A(0.532) H16B(0.5388) H16C(0.6062)
 H27A(0.8688) H27B(0.9482) H27C(0.8652) H23(0.8183) H4(0.5549) H30A(0.7991)
 H30B(0.8718) H30C(0.813) H28A(0.9518) H28B(1.0255) H28C(1.0178) H15A(0.7226)
 H15B(0.6444) H15C(0.7024) H18A(0.8131) H18B(0.8377) H18C(0.8529) H19A(0.7552)
 H19B(0.7694) H19C(0.6772) H37A(0.6902) H37B(0.6231) H31A(0.9936) H31B(0.9723)
 H31C(0.9114) H36A(0.5774) H36B(0.5369) H36C(0.6004) H34A(0.7055) H34B(0.6231)
 H35A(0.6489) H35B(0.585) H35C(0.6661) H38A(0.7237) H38B(0.7537) H39A(0.9312)
 H39B(0.8937) H39C(0.8739) H42A(0.9064) H42B(0.993) H43A(0.9736) H43B(1.0413)
 H43C(0.9765) H32A(0.8504) H32B(0.9216) H32C(0.8497) H40A(0.7298) H40B(0.7791)
 H40C(0.8208) H41A(0.8456) H41B(0.8848) H41C(0.9221) H41D(0.9045) H40D(0.7723)
 H40E(0.8041) H40F(0.8697) H42C(0.9787) H42D(0.9902) H43D(1.0367) H43E(1.0339)
 H43F(0.9837)
 Fixed Z: H10(0.3009) H14(0.3915) H22(0.2288) H13(0.257) H7(0.3741) H3(0.3381)
 H29(0.3264) H26(0.2736) H11(0.2478) H25(0.2431) H24(0.178) H17(0.3373)
 H12(0.2256) H6(0.4116) H5(0.4125) H16A(0.4089) H16B(0.4607) H16C(0.4476)
 H27A(0.2201) H27B(0.2253) H27C(0.2561) H23(0.1702) H4(0.3753) H30A(0.3896)
 H30B(0.3807) H30C(0.3346) H28A(0.3409) H28B(0.3005) H28C(0.3447) H15A(0.4567)
 H15B(0.4747) H15C(0.4297) H18A(0.3853) H18B(0.3357) H18C(0.3376) H19A(0.2575)
 H19B(0.2574) H19C(0.2552) H37A(0.4522) H37B(0.4728) H31A(0.3903) H31B(0.415)
 H31C(0.4237) H36A(0.5377) H36B(0.5047) H36C(0.479) H34A(0.6512) H34B(0.6173)
 H35A(0.6294) H35B(0.6389) H35C(0.6735) H38A(0.5274) H38B(0.4696) H39A(0.5241)
 H39B(0.4883) H39C(0.5478) H42A(0.6396) H42B(0.6323) H43A(0.5073) H43B(0.5507)
 H43C(0.556) H32A(0.5153) H32B(0.557) H32C(0.5517) H40A(0.6271) H40B(0.6795)
 H40C(0.6328) H41A(0.6505) H41B(0.6898) H41C(0.6309) H41D(0.6831) H40D(0.6399)
 H40E(0.6916) H40F(0.6501) H42C(0.6276) H42D(0.638) H43D(0.5413) H43E(0.5634)
 H43F(0.5129)
;
_olex2_submission_special_instructions 'No special instructions were received'

loop_
_space_group_symop_operation_xyz
'x, y, z'
'-x+1/2, y+1/2, -z+1/2'
'-x, -y, -z'
'x-1/2, -y-1/2, z-1/2'

loop_
_atom_site_label
_atom_site_type_symbol
_atom_site_fract_x
_atom_site_fract_y
_atom_site_fract_z
_atom_site_U_iso_or_equiv
_atom_site_adp_type
_atom_site_occupancy
_atom_site_site_symmetry_order
_atom_site_calc_flag
_atom_site_refinement_flags_posn
_atom_site_refinement_flags_occupancy
_atom_site_disorder_assembly
_atom_site_disorder_group
Co1 Co 0.57497(2) 0.74924(2) 0.36992(2) 0.01810(5) Uani 1 1 d . . . .
P2 P 0.40554(2) 0.68626(2) 0.35442(2) 0.02016(6) Uani 1 1 d . . . .
P1 P 0.65558(2) 0.65822(2) 0.32900(2) 0.01895(6) Uani 1 1 d . . . .
P3 P 0.64315(3) 0.84274(2) 0.32393(2) 0.02099(6) Uani 1 1 d . . . .
Na1 Na 0.76731(5) 0.78427(3) 0.55063(2) 0.03430(12) Uani 1 1 d . . . .
O4 O 0.85538(10) 0.65418(6) 0.52298(4) 0.0398(2) Uani 1 1 d . . . .
O1 O 0.63423(10) 0.78228(8) 0.47744(4) 0.0454(3) Uani 1 1 d . . . .
O2 O 0.68003(10) 0.68868(8) 0.60461(4) 0.0457(3) Uani 1 1 d . . . .
C2 C 0.77334(10) 0.58115(7) 0.35188(4) 0.0243(2) Uani 1 1 d . . . .
O5 O 0.94297(11) 0.81195(8) 0.50934(5) 0.0589(3) Uani 1 1 d . . . .
O6A O 0.9149(9) 0.8201(9) 0.6256(5) 0.0592(19) Uani 0.509(7) 1 d . P A 1
C8 C 0.53951(10) 0.58615(7) 0.29789(4) 0.0216(2) Uani 1 1 d . . . .
O7A O 0.7603(14) 0.9324(10) 0.5674(5) 0.069(3) Uani 0.509(7) 1 d . P A 1
C9 C 0.42329(10) 0.59830(7) 0.31091(4) 0.0223(2) Uani 1 1 d . . . .
C1 C 0.60940(10) 0.76999(8) 0.43336(4) 0.0256(2) Uani 1 1 d . . . .
C20 C 0.72249(10) 0.70443(7) 0.27540(4) 0.0238(2) Uani 1 1 d . . . .
C10 C 0.33168(11) 0.54301(8) 0.29200(5) 0.0290(2) Uani 1 1 d . . . .
H10 H 0.2526 0.5501 0.3009 0.035 Uiso 1 1 calc R . . .
C21 C 0.71047(10) 0.79095(7) 0.27187(4) 0.0239(2) Uani 1 1 d . . . .
C14 C 0.35131(11) 0.62353(8) 0.40702(5) 0.0298(2) Uani 1 1 d . . . .
H14 H 0.2860 0.5855 0.3915 0.036 Uiso 1 1 calc R . . .
C22 C 0.75526(13) 0.83233(8) 0.23199(5) 0.0339(3) Uani 1 1 d . . . .
H22 H 0.7456 0.8908 0.2288 0.041 Uiso 1 1 calc R . . .
C13 C 0.56149(11) 0.52071(8) 0.26599(5) 0.0292(2) Uani 1 1 d . . . .
H13 H 0.6403 0.5130 0.2570 0.035 Uiso 1 1 calc R . . .
C7 C 0.74161(12) 0.50748(8) 0.37418(5) 0.0332(3) Uani 1 1 d . . . .
H7 H 0.6586 0.4944 0.3741 0.040 Uiso 1 1 calc R . . .
C3 C 0.89621(11) 0.59801(9) 0.35287(6) 0.0360(3) Uani 1 1 d . . . .
H3 H 0.9210 0.6478 0.3381 0.043 Uiso 1 1 calc R . . .
C29 C 0.78366(12) 0.90013(8) 0.35222(5) 0.0320(3) Uani 1 1 d . . . .
H29 H 0.8062 0.9404 0.3264 0.038 Uiso 1 1 calc R . . .
C26 C 0.56408(12) 0.93175(8) 0.28752(5) 0.0315(3) Uani 1 1 d . . . .
H26 H 0.6265 0.9664 0.2736 0.038 Uiso 1 1 calc R . . .
C11 C 0.35461(12) 0.47804(8) 0.26046(5) 0.0335(3) Uani 1 1 d . . . .
H11 H 0.2914 0.4412 0.2478 0.040 Uiso 1 1 calc R . . .
O3 O 0.50107(16) 0.81374(11) 0.58494(6) 0.0801(5) Uani 1 1 d . . . .
C25 C 0.78291(12) 0.66201(8) 0.24031(5) 0.0340(3) Uani 1 1 d . . . .
H25 H 0.7929 0.6035 0.2431 0.041 Uiso 1 1 calc R . . .
C24 C 0.82845(14) 0.70424(10) 0.20149(6) 0.0431(3) Uani 1 1 d . . . .
H24 H 0.8698 0.6749 0.1780 0.052 Uiso 1 1 calc R . . .
C17 C 0.25355(11) 0.72902(9) 0.32652(5) 0.0330(3) Uani 1 1 d . . . .
H17 H 0.1891 0.6925 0.3373 0.040 Uiso 1 1 calc R . . .
C12 C 0.46973(13) 0.46667(8) 0.24728(5) 0.0340(3) Uani 1 1 d . . . .
H12 H 0.4856 0.4222 0.2256 0.041 Uiso 1 1 calc R . . .
C6 C 0.82871(14) 0.45265(9) 0.39660(6) 0.0420(3) Uani 1 1 d . . . .
H6 H 0.8048 0.4028 0.4116 0.050 Uiso 1 1 calc R . . .
C5 C 0.94984(14) 0.47032(10) 0.39713(6) 0.0447(4) Uani 1 1 d . . . .
H5 H 1.0096 0.4330 0.4125 0.054 Uiso 1 1 calc R . . .
C16 C 0.45251(14) 0.57046(10) 0.43340(6) 0.0467(4) Uani 1 1 d . . . .
H16A H 0.4808 0.5320 0.4089 0.070 Uiso 1 1 calc GR . . .
H16B H 0.4228 0.5388 0.4607 0.070 Uiso 1 1 calc GR . . .
H16C H 0.5194 0.6062 0.4476 0.070 Uiso 1 1 calc GR . . .
C27 C 0.47557(15) 0.90075(10) 0.24335(6) 0.0460(4) Uani 1 1 d . . . .
H27A H 0.5192 0.8688 0.2201 0.069 Uiso 1 1 calc GR . . .
H27B H 0.4355 0.9482 0.2253 0.069 Uiso 1 1 calc GR . . .
H27C H 0.4150 0.8652 0.2561 0.069 Uiso 1 1 calc GR . . .
C23 C 0.81332(14) 0.78931(10) 0.19720(6) 0.0421(3) Uani 1 1 d . . . .
H23 H 0.8429 0.8183 0.1702 0.051 Uiso 1 1 calc R . . .
C4 C 0.98276(13) 0.54254(10) 0.37522(6) 0.0459(4) Uani 1 1 d . . . .
H4 H 1.0660 0.5549 0.3753 0.055 Uiso 1 1 calc R . . .
C30 C 0.88864(13) 0.84074(11) 0.36545(7) 0.0470(4) Uani 1 1 d . . . .
H30A H 0.8669 0.7991 0.3896 0.070 Uiso 1 1 calc GR . . .
H30B H 0.9596 0.8718 0.3807 0.070 Uiso 1 1 calc GR . . .
H30C H 0.9072 0.8130 0.3346 0.070 Uiso 1 1 calc GR . . .
C28 C 0.49734(18) 0.98659(11) 0.32144(7) 0.0562(4) Uani 1 1 d . . . .
H28A H 0.4480 0.9518 0.3409 0.084 Uiso 1 1 calc GR . . .
H28B H 0.4451 1.0255 0.3005 0.084 Uiso 1 1 calc GR . . .
H28C H 0.5560 1.0178 0.3447 0.084 Uiso 1 1 calc GR . . .
C15 C 0.29856(17) 0.67812(12) 0.44544(6) 0.0528(4) Uani 1 1 d . . . .
H15A H 0.3557 0.7226 0.4567 0.079 Uiso 1 1 calc GR . . .
H15B H 0.2836 0.6444 0.4747 0.079 Uiso 1 1 calc GR . . .
H15C H 0.2224 0.7024 0.4297 0.079 Uiso 1 1 calc GR . . .
C18 C 0.23925(15) 0.81602(10) 0.34822(7) 0.0482(4) Uani 1 1 d . . . .
H18A H 0.2485 0.8131 0.3853 0.072 Uiso 1 1 calc GR . . .
H18B H 0.1590 0.8377 0.3357 0.072 Uiso 1 1 calc GR . . .
H18C H 0.3011 0.8529 0.3376 0.072 Uiso 1 1 calc GR . . .
C19 C 0.23689(16) 0.73303(11) 0.26905(6) 0.0492(4) Uani 1 1 d . . . .
H19A H 0.3104 0.7552 0.2575 0.074 Uiso 1 1 calc GR . . .
H19B H 0.1685 0.7694 0.2574 0.074 Uiso 1 1 calc GR . . .
H19C H 0.2210 0.6772 0.2552 0.074 Uiso 1 1 calc GR . . .
C37 C 0.9201(2) 0.67291(13) 0.48210(7) 0.0672(6) Uani 1 1 d . . . .
H37A H 0.8635 0.6902 0.4522 0.081 Uiso 1 1 calc R . . .
H37B H 0.9643 0.6231 0.4728 0.081 Uiso 1 1 calc R . . .
C33 C 0.47858(17) 0.72896(15) 0.57866(7) 0.0575(5) Uani 1 1 d . . . .
C31 C 0.76349(17) 0.94868(13) 0.39952(7) 0.0635(5) Uani 1 1 d . . . .
H31A H 0.7055 0.9936 0.3903 0.095 Uiso 1 1 calc GR . . .
H31B H 0.8403 0.9723 0.4150 0.095 Uiso 1 1 calc GR . . .
H31C H 0.7316 0.9114 0.4237 0.095 Uiso 1 1 calc GR . . .
C36 C 0.77521(19) 0.58704(12) 0.51012(8) 0.0652(5) Uani 1 1 d . . . .
H36A H 0.7266 0.5774 0.5377 0.098 Uiso 1 1 calc GR . . .
H36B H 0.8217 0.5369 0.5047 0.098 Uiso 1 1 calc GR . . .
H36C H 0.7218 0.6004 0.4790 0.098 Uiso 1 1 calc GR . . .
C34 C 0.56161(16) 0.68220(14) 0.61707(7) 0.0571(5) Uani 1 1 d . . . .
H34A H 0.5578 0.7055 0.6512 0.069 Uiso 1 1 calc R . . .
H34B H 0.5371 0.6231 0.6173 0.069 Uiso 1 1 calc R . . .
C35 C 0.76338(18) 0.64367(13) 0.63929(7) 0.0592(5) Uani 1 1 d . . . .
H35A H 0.8446 0.6489 0.6294 0.089 Uiso 1 1 calc GR . . .
H35B H 0.7401 0.5850 0.6389 0.089 Uiso 1 1 calc GR . . .
H35C H 0.7629 0.6661 0.6735 0.089 Uiso 1 1 calc GR . . .
C38 C 1.0067(2) 0.74105(15) 0.49751(11) 0.0802(7) Uani 1 1 d . . . .
H38A H 1.0632 0.7237 0.5274 0.096 Uiso 1 1 calc R . . .
H38B H 1.0544 0.7537 0.4696 0.096 Uiso 1 1 calc R . . .
C39 C 1.0170(2) 0.88317(17) 0.51806(12) 0.0933(8) Uani 1 1 d . . . .
H39A H 0.9669 0.9312 0.5241 0.140 Uiso 1 1 calc GR . . .
H39B H 1.0582 0.8937 0.4883 0.140 Uiso 1 1 calc GR . . .
H39C H 1.0770 0.8739 0.5478 0.140 Uiso 1 1 calc GR . . .
C42B C 0.7801(13) 0.9334(8) 0.6231(6) 0.084(4) Uani 0.491(7) 1 d . P A 2
H42A H 0.7156 0.9064 0.6396 0.100 Uiso 0.491(7) 1 calc R P A 2
H42B H 0.7801 0.9930 0.6323 0.100 Uiso 0.491(7) 1 calc R P A 2
C43A C 0.6820(14) 0.9842(8) 0.5439(6) 0.132(5) Uani 0.509(7) 1 d . P A 1
H43A H 0.6740 0.9736 0.5073 0.198 Uiso 0.509(7) 1 calc GR P A 1
H43B H 0.7097 1.0413 0.5507 0.198 Uiso 0.509(7) 1 calc GR P A 1
H43C H 0.6034 0.9765 0.5560 0.198 Uiso 0.509(7) 1 calc GR P A 1
C32 C 0.4266(3) 0.86259(19) 0.54952(11) 0.1078(11) Uani 1 1 d . . . .
H32A H 0.4450 0.8504 0.5153 0.162 Uiso 1 1 calc GR . . .
H32B H 0.4414 0.9216 0.5570 0.162 Uiso 1 1 calc GR . . .
H32C H 0.3416 0.8497 0.5517 0.162 Uiso 1 1 calc GR . . .
C40A C 1.0296(7) 0.7847(5) 0.6426(3) 0.0800(19) Uani 0.509(7) 1 d . P A 1
H40A H 1.0354 0.7298 0.6271 0.120 Uiso 0.509(7) 1 calc GR P A 1
H40B H 1.0391 0.7791 0.6795 0.120 Uiso 0.509(7) 1 calc GR P A 1
H40C H 1.0934 0.8208 0.6328 0.120 Uiso 0.509(7) 1 calc GR P A 1
C41A C 0.8125(5) 0.8745(3) 0.65354(13) 0.0576(14) Uani 0.509(7) 1 d . P A 1
H41A H 0.7337 0.8456 0.6505 0.069 Uiso 0.509(7) 1 calc R P A 1
H41B H 0.8410 0.8848 0.6898 0.069 Uiso 0.509(7) 1 calc R P A 1
H33A H 0.4901(18) 0.7112(13) 0.5446(8) 0.062(6) Uiso 1 1 d . . . .
H33B H 0.392(2) 0.7220(16) 0.5831(9) 0.084(7) Uiso 1 1 d . . . .
C41B C 0.8982(7) 0.8973(3) 0.64584(18) 0.078(2) Uani 0.491(7) 1 d . P A 2
H41C H 0.9667 0.9221 0.6309 0.093 Uiso 0.491(7) 1 calc R P A 2
H41D H 0.9112 0.9045 0.6831 0.093 Uiso 0.491(7) 1 calc R P A 2
O6B O 0.8817(9) 0.8132(9) 0.6322(5) 0.0575(18) Uani 0.491(7) 1 d . P A 2
C40B C 1.0035(9) 0.8150(6) 0.6553(4) 0.089(2) Uani 0.491(7) 1 d . P A 2
H40D H 1.0498 0.7723 0.6399 0.134 Uiso 0.491(7) 1 calc GR P A 2
H40E H 1.0067 0.8041 0.6916 0.134 Uiso 0.491(7) 1 calc GR P A 2
H40F H 1.0383 0.8697 0.6501 0.134 Uiso 0.491(7) 1 calc GR P A 2
C42A C 0.8046(12) 0.9517(7) 0.6245(5) 0.060(2) Uani 0.509(7) 1 d . P A 1
H42C H 0.8849 0.9787 0.6276 0.072 Uiso 0.509(7) 1 calc R P A 1
H42D H 0.7475 0.9902 0.6380 0.072 Uiso 0.509(7) 1 calc R P A 1
O7B O 0.7518(11) 0.9281(9) 0.5769(5) 0.0486(14) Uani 0.491(7) 1 d . P A 2
C43B C 0.7106(13) 1.0019(7) 0.5460(4) 0.080(3) Uani 0.491(7) 1 d . P A 2
H43D H 0.7803 1.0367 0.5413 0.121 Uiso 0.491(7) 1 calc GR P A 2
H43E H 0.6537 1.0339 0.5634 0.121 Uiso 0.491(7) 1 calc GR P A 2
H43F H 0.6705 0.9837 0.5129 0.121 Uiso 0.491(7) 1 calc GR P A 2

loop_
_atom_site_aniso_label
_atom_site_aniso_U_11
_atom_site_aniso_U_22
_atom_site_aniso_U_33
_atom_site_aniso_U_23
_atom_site_aniso_U_13
_atom_site_aniso_U_12
Co1 0.01816(8) 0.01807(8) 0.01827(8) -0.00110(5) 0.00316(5) -0.00100(5)
P2 0.01736(13) 0.02098(13) 0.02232(13) -0.00031(10) 0.00320(10) -0.00028(10)
P1 0.01787(13) 0.01730(13) 0.02178(13) -0.00050(10) 0.00294(10) 0.00054(9)
P3 0.02326(14) 0.01738(13) 0.02291(13) -0.00122(10) 0.00517(10) -0.00236(10)
Na1 0.0424(3) 0.0327(3) 0.0260(2) -0.0009(2) -0.0023(2) 0.0001(2)
O4 0.0467(6) 0.0398(5) 0.0320(5) -0.0045(4) 0.0015(4) 0.0072(4)
O1 0.0478(6) 0.0650(7) 0.0220(4) -0.0058(5) -0.0012(4) 0.0001(5)
O2 0.0412(6) 0.0627(7) 0.0351(5) 0.0145(5) 0.0116(4) 0.0058(5)
C2 0.0232(5) 0.0234(5) 0.0259(5) -0.0033(4) 0.0011(4) 0.0048(4)
O5 0.0457(7) 0.0571(7) 0.0769(9) 0.0080(6) 0.0196(6) -0.0048(6)
O6A 0.059(4) 0.056(3) 0.055(4) -0.016(3) -0.021(3) -0.002(3)
C8 0.0231(5) 0.0187(5) 0.0222(5) -0.0001(4) 0.0003(4) -0.0001(4)
O7A 0.125(6) 0.048(3) 0.036(4) 0.003(3) 0.018(3) 0.023(3)
C9 0.0240(5) 0.0199(5) 0.0226(5) 0.0005(4) 0.0009(4) -0.0014(4)
C1 0.0234(5) 0.0285(6) 0.0250(5) -0.0003(5) 0.0036(4) -0.0001(4)
C20 0.0238(5) 0.0242(5) 0.0243(5) -0.0011(4) 0.0069(4) -0.0007(4)
C10 0.0249(6) 0.0285(6) 0.0329(6) -0.0015(5) 0.0015(5) -0.0063(5)
C21 0.0244(5) 0.0238(5) 0.0244(5) -0.0017(4) 0.0065(4) -0.0030(4)
C14 0.0262(6) 0.0356(6) 0.0288(6) 0.0028(5) 0.0075(5) -0.0069(5)
C22 0.0407(7) 0.0296(6) 0.0340(6) 0.0021(5) 0.0149(5) -0.0057(5)
C13 0.0296(6) 0.0255(6) 0.0321(6) -0.0058(5) 0.0029(5) 0.0021(5)
C7 0.0300(6) 0.0297(6) 0.0391(7) 0.0050(5) 0.0010(5) 0.0044(5)
C3 0.0243(6) 0.0356(7) 0.0472(8) -0.0004(6) 0.0016(5) 0.0029(5)
C29 0.0314(6) 0.0291(6) 0.0354(6) -0.0022(5) 0.0042(5) -0.0124(5)
C26 0.0351(6) 0.0224(6) 0.0378(7) 0.0067(5) 0.0079(5) 0.0011(5)
C11 0.0367(7) 0.0272(6) 0.0350(6) -0.0052(5) -0.0019(5) -0.0106(5)
O3 0.1005(12) 0.0772(10) 0.0572(8) -0.0118(7) -0.0101(8) 0.0221(9)
C25 0.0387(7) 0.0299(6) 0.0360(7) -0.0028(5) 0.0152(5) 0.0049(5)
C24 0.0495(8) 0.0464(8) 0.0385(7) -0.0041(6) 0.0256(6) 0.0044(7)
C17 0.0225(6) 0.0343(6) 0.0410(7) 0.0022(6) -0.0007(5) 0.0033(5)
C12 0.0407(7) 0.0255(6) 0.0347(6) -0.0100(5) 0.0009(5) -0.0016(5)
C6 0.0472(8) 0.0311(7) 0.0457(8) 0.0067(6) -0.0016(6) 0.0110(6)
C5 0.0409(8) 0.0438(8) 0.0458(8) -0.0036(6) -0.0079(6) 0.0225(6)
C16 0.0422(8) 0.0498(9) 0.0481(8) 0.0257(7) 0.0061(6) -0.0017(7)
C27 0.0438(8) 0.0475(8) 0.0439(8) 0.0079(7) -0.0055(6) 0.0091(7)
C23 0.0499(8) 0.0445(8) 0.0370(7) 0.0045(6) 0.0250(6) -0.0031(7)
C4 0.0233(6) 0.0531(9) 0.0594(9) -0.0051(7) -0.0023(6) 0.0113(6)
C30 0.0304(7) 0.0527(9) 0.0550(9) -0.0006(7) -0.0052(6) -0.0088(6)
C28 0.0675(11) 0.0383(8) 0.0638(11) -0.0019(7) 0.0121(9) 0.0229(8)
C15 0.0619(10) 0.0643(11) 0.0371(8) 0.0007(7) 0.0249(7) 0.0032(8)
C18 0.0407(8) 0.0411(8) 0.0617(10) -0.0025(7) 0.0024(7) 0.0182(6)
C19 0.0511(9) 0.0490(9) 0.0431(8) 0.0102(7) -0.0106(7) 0.0040(7)
C37 0.0924(15) 0.0638(12) 0.0520(10) 0.0031(9) 0.0346(10) 0.0314(11)
C33 0.0375(9) 0.0880(14) 0.0479(9) 0.0027(9) 0.0087(7) -0.0069(9)
C31 0.0561(10) 0.0688(12) 0.0648(11) -0.0400(10) 0.0043(9) -0.0193(9)
C36 0.0643(12) 0.0529(10) 0.0737(12) -0.0258(9) -0.0092(10) 0.0008(9)
C34 0.0475(9) 0.0784(13) 0.0479(9) 0.0118(9) 0.0155(7) -0.0099(9)
C35 0.0642(11) 0.0686(12) 0.0449(9) 0.0194(8) 0.0071(8) 0.0143(9)
C38 0.0560(12) 0.0877(16) 0.1055(19) 0.0262(13) 0.0437(13) 0.0179(11)
C39 0.0726(15) 0.0828(17) 0.126(2) 0.0161(16) 0.0181(15) -0.0317(13)
C42B 0.091(7) 0.082(8) 0.077(5) -0.056(5) 0.006(4) 0.015(5)
C43A 0.156(11) 0.079(7) 0.152(8) -0.011(5) -0.017(7) 0.075(8)
C32 0.136(3) 0.100(2) 0.0842(17) -0.0014(15) 0.0030(17) 0.064(2)
C40A 0.065(3) 0.089(5) 0.075(4) 0.010(3) -0.032(3) 0.006(3)
C41A 0.083(3) 0.056(2) 0.0333(16) -0.0114(15) 0.0046(17) -0.013(2)
C41B 0.108(5) 0.066(3) 0.054(2) -0.024(2) -0.007(3) -0.005(3)
O6B 0.066(5) 0.054(2) 0.045(3) -0.0044(19) -0.020(3) -0.007(4)
C40B 0.089(5) 0.081(5) 0.085(5) -0.010(3) -0.040(4) 0.014(4)
C42A 0.084(5) 0.046(3) 0.050(3) -0.019(3) 0.006(3) -0.011(3)
O7B 0.077(3) 0.039(2) 0.031(4) 0.004(3) 0.012(2) 0.0076(17)
C43B 0.119(6) 0.055(4) 0.072(4) 0.022(3) 0.027(4) 0.012(3)

loop_
_atom_type_symbol
_atom_type_description
_atom_type_scat_dispersion_real
_atom_type_scat_dispersion_imag
_atom_type_scat_source
C C 0.0033 0.0016 'International Tables Vol C Tables 4.2.6.8 and 6.1.1.4'
H H 0.0000 0.0000 'International Tables Vol C Tables 4.2.6.8 and 6.1.1.4'
Co Co 0.3494 0.9721 'International Tables Vol C Tables 4.2.6.8 and 6.1.1.4'
Na Na 0.0362 0.0249 'International Tables Vol C Tables 4.2.6.8 and 6.1.1.4'
O O 0.0106 0.0060 'International Tables Vol C Tables 4.2.6.8 and 6.1.1.4'
P P 0.1023 0.0942 'International Tables Vol C Tables 4.2.6.8 and 6.1.1.4'

loop_
_geom_angle_atom_site_label_1
_geom_angle_atom_site_label_2
_geom_angle_atom_site_label_3
_geom_angle
P2 Co1 P3 126.411(13)
P1 Co1 P2 89.802(12)
P1 Co1 P3 89.229(12)
C1 Co1 P2 111.28(4)
C1 Co1 P1 126.20(4)
C1 Co1 P3 111.99(4)
C9 P2 Co1 108.62(4)
C9 P2 C14 97.15(5)
C9 P2 C17 101.26(6)
C14 P2 Co1 118.06(4)
C14 P2 C17 97.39(6)
C17 P2 Co1 129.01(5)
C2 P1 Co1 129.14(4)
C2 P1 C8 98.83(5)
C8 P1 Co1 110.33(4)
C20 P1 Co1 111.25(4)
C20 P1 C2 100.54(5)
C20 P1 C8 103.64(5)
C21 P3 Co1 108.58(4)
C21 P3 C29 96.99(6)
C21 P3 C26 99.54(6)
C29 P3 Co1 116.97(4)
C26 P3 Co1 130.62(4)
C26 P3 C29 98.22(6)
O4 Na1 O6A 100.8(3)
O1 Na1 O4 88.53(4)
O1 Na1 O2 103.36(5)
O1 Na1 O5 95.27(5)
O1 Na1 O6A 167.1(3)
O1 Na1 O7A 97.9(3)
O1 Na1 O6B 167.1(4)
O1 Na1 O7B 101.3(3)
O2 Na1 O4 80.90(4)
O2 Na1 O5 144.07(5)
O2 Na1 O6A 86.9(3)
O2 Na1 O7A 119.7(3)
O2 Na1 O6B 78.1(2)
O2 Na1 O7B 113.0(3)
O5 Na1 O4 69.01(4)
O5 Na1 O6A 80.1(2)
O5 Na1 O7A 87.1(3)
O5 Na1 O6B 90.4(2)
O5 Na1 O7B 92.7(3)
O7A Na1 O4 155.8(3)
O7A Na1 O6A 70.0(5)
O6B Na1 O4 104.3(4)
O6B Na1 O7B 66.9(5)
O7B Na1 O4 160.1(3)
C37 O4 Na1 108.14(10)
C37 O4 C36 110.26(15)
C36 O4 Na1 117.14(10)
C1 O1 Na1 152.30(10)
C34 O2 Na1 130.95(10)
C34 O2 C35 111.45(13)
C35 O2 Na1 115.70(10)
C7 C2 P1 120.12(9)
C7 C2 C3 117.46(11)
C3 C2 P1 122.02(10)
C38 O5 Na1 114.73(11)
C38 O5 C39 113.19(18)
C39 O5 Na1 124.57(15)
C40A O6A Na1 129.8(9)
C40A O6A C41A 134.5(10)
C41A O6A Na1 93.3(5)
C9 C8 P1 114.79(8)
C13 C8 P1 125.26(9)
C13 C8 C9 119.85(10)
C43A O7A Na1 125.0(11)
C43A O7A C42A 116.5(14)
C42A O7A Na1 111.0(9)
C8 C9 P2 115.98(8)
C8 C9 C10 118.69(10)
C10 C9 P2 125.30(9)
O1 C1 Co1 178.29(12)
C21 C20 P1 114.00(8)
C25 C20 P1 126.58(9)
C25 C20 C21 119.41(10)
C9 C10 H10 119.5
C11 C10 C9 120.97(12)
C11 C10 H10 119.5
C20 C21 P3 116.16(8)
C22 C21 P3 124.81(9)
C22 C21 C20 118.92(10)
P2 C14 H14 107.9
C16 C14 P2 110.74(9)
C16 C14 H14 107.9
C16 C14 C15 110.13(12)
C15 C14 P2 112.19(10)
C15 C14 H14 107.9
C21 C22 H22 119.5
C23 C22 C21 120.91(13)
C23 C22 H22 119.5
C8 C13 H13 119.6
C12 C13 C8 120.85(12)
C12 C13 H13 119.6
C2 C7 H7 119.3
C6 C7 C2 121.44(13)
C6 C7 H7 119.3
C2 C3 H3 119.7
C4 C3 C2 120.67(14)
C4 C3 H3 119.7
P3 C29 H29 108.2
C30 C29 P3 111.15(9)
C30 C29 H29 108.2
C30 C29 C31 108.86(14)
C31 C29 P3 112.11(10)
C31 C29 H29 108.2
P3 C26 H26 108.2
C27 C26 P3 111.29(9)
C27 C26 H26 108.2
C27 C26 C28 109.24(13)
C28 C26 P3 111.63(10)
C28 C26 H26 108.2
C10 C11 H11 119.9
C10 C11 C12 120.14(11)
C12 C11 H11 119.9
C33 O3 C32 112.5(2)
C20 C25 H25 119.6
C24 C25 C20 120.83(12)
C24 C25 H25 119.6
C25 C24 H24 120.2
C23 C24 C25 119.64(12)
C23 C24 H24 120.2
P2 C17 H17 108.4
C18 C17 P2 108.46(10)
C18 C17 H17 108.4
C19 C17 P2 113.47(10)
C19 C17 H17 108.4
C19 C17 C18 109.62(13)
C13 C12 C11 119.48(12)
C13 C12 H12 120.3
C11 C12 H12 120.3
C7 C6 H6 119.9
C5 C6 C7 120.28(14)
C5 C6 H6 119.9
C6 C5 H5 120.5
C4 C5 C6 119.07(13)
C4 C5 H5 120.5
C14 C16 H16A 109.5
C14 C16 H16B 109.5
C14 C16 H16C 109.5
H16A C16 H16B 109.5
H16A C16 H16C 109.5
H16B C16 H16C 109.5
C26 C27 H27A 109.5
C26 C27 H27B 109.5
C26 C27 H27C 109.5
H27A C27 H27B 109.5
H27A C27 H27C 109.5
H27B C27 H27C 109.5
C22 C23 C24 120.24(12)
C22 C23 H23 119.9
C24 C23 H23 119.9
C3 C4 H4 119.5
C5 C4 C3 121.08(14)
C5 C4 H4 119.5
C29 C30 H30A 109.5
C29 C30 H30B 109.5
C29 C30 H30C 109.5
H30A C30 H30B 109.5
H30A C30 H30C 109.5
H30B C30 H30C 109.5
C26 C28 H28A 109.5
C26 C28 H28B 109.5
C26 C28 H28C 109.5
H28A C28 H28B 109.5
H28A C28 H28C 109.5
H28B C28 H28C 109.5
C14 C15 H15A 109.5
C14 C15 H15B 109.5
C14 C15 H15C 109.5
H15A C15 H15B 109.5
H15A C15 H15C 109.5
H15B C15 H15C 109.5
C17 C18 H18A 109.5
C17 C18 H18B 109.5
C17 C18 H18C 109.5
H18A C18 H18B 109.5
H18A C18 H18C 109.5
H18B C18 H18C 109.5
C17 C19 H19A 109.5
C17 C19 H19B 109.5
C17 C19 H19C 109.5
H19A C19 H19B 109.5
H19A C19 H19C 109.5
H19B C19 H19C 109.5
O4 C37 H37A 109.9
O4 C37 H37B 109.9
O4 C37 C38 108.92(17)
H37A C37 H37B 108.3
C38 C37 H37A 109.9
C38 C37 H37B 109.9
O3 C33 C34 108.99(16)
O3 C33 H33A 110.8(13)
O3 C33 H33B 104.9(15)
C34 C33 H33A 110.2(13)
C34 C33 H33B 112.9(15)
H33A C33 H33B 108.9(18)
C29 C31 H31A 109.5
C29 C31 H31B 109.5
C29 C31 H31C 109.5
H31A C31 H31B 109.5
H31A C31 H31C 109.5
H31B C31 H31C 109.5
O4 C36 H36A 109.5
O4 C36 H36B 109.5
O4 C36 H36C 109.5
H36A C36 H36B 109.5
H36A C36 H36C 109.5
H36B C36 H36C 109.5
O2 C34 C33 108.72(14)
O2 C34 H34A 109.9
O2 C34 H34B 109.9
C33 C34 H34A 109.9
C33 C34 H34B 109.9
H34A C34 H34B 108.3
O2 C35 H35A 109.5
O2 C35 H35B 109.5
O2 C35 H35C 109.5
H35A C35 H35B 109.5
H35A C35 H35C 109.5
H35B C35 H35C 109.5
O5 C38 C37 109.39(17)
O5 C38 H38A 109.8
O5 C38 H38B 109.8
C37 C38 H38A 109.8
C37 C38 H38B 109.8
H38A C38 H38B 108.2
O5 C39 H39A 109.5
O5 C39 H39B 109.5
O5 C39 H39C 109.5
H39A C39 H39B 109.5
H39A C39 H39C 109.5
H39B C39 H39C 109.5
H42A C42B H42B 107.1
C41B C42B H42A 107.7
C41B C42B H42B 107.7
O7B C42B H42A 107.7
O7B C42B H42B 107.7
O7B C42B C41B 118.4(12)
O7A C43A H43A 109.5
O7A C43A H43B 109.5
O7A C43A H43C 109.5
H43A C43A H43B 109.5
H43A C43A H43C 109.5
H43B C43A H43C 109.5
O3 C32 H32A 109.5
O3 C32 H32B 109.5
O3 C32 H32C 109.5
H32A C32 H32B 109.5
H32A C32 H32C 109.5
H32B C32 H32C 109.5
O6A C40A H40A 109.5
O6A C40A H40B 109.5
O6A C40A H40C 109.5
H40A C40A H40B 109.5
H40A C40A H40C 109.5
H40B C40A H40C 109.5
O6A C41A H41A 111.4
O6A C41A H41B 111.4
H41A C41A H41B 109.3
C42A C41A O6A 101.9(8)
C42A C41A H41A 111.4
C42A C41A H41B 111.4
C42B C41B H41C 111.6
C42B C41B H41D 111.6
H41C C41B H41D 109.4
O6B C41B C42B 101.0(8)
O6B C41B H41C 111.6
O6B C41B H41D 111.6
C41B O6B Na1 116.9(8)
C41B O6B C40B 77.5(8)
C40B O6B Na1 139.3(8)
O6B C40B H40D 109.5
O6B C40B H40E 109.5
O6B C40B H40F 109.5
H40D C40B H40E 109.5
H40D C40B H40F 109.5
H40E C40B H40F 109.5
O7A C42A H42C 109.8
O7A C42A H42D 109.8
C41A C42A O7A 109.6(9)
C41A C42A H42C 109.8
C41A C42A H42D 109.8
H42C C42A H42D 108.2
C42B O7B Na1 109.5(10)
C42B O7B C43B 121.3(14)
C43B O7B Na1 129.1(9)
O7B C43B H43D 109.5
O7B C43B H43E 109.5
O7B C43B H43F 109.5
H43D C43B H43E 109.5
H43D C43B H43F 109.5
H43E C43B H43F 109.5

loop_
_geom_bond_atom_site_label_1
_geom_bond_atom_site_label_2
_geom_bond_distance
Co1 P2 2.1394(3)
Co1 P1 2.0966(3)
Co1 P3 2.1410(3)
Co1 C1 1.7155(12)
P2 C9 1.8559(11)
P2 C14 1.8880(12)
P2 C17 1.8925(13)
P1 C2 1.8531(11)
P1 C8 1.8536(11)
P1 C20 1.8496(12)
P3 C21 1.8567(12)
P3 C29 1.8917(12)
P3 C26 1.8847(13)
Na1 O4 2.4662(11)
Na1 O1 2.2934(11)
Na1 O2 2.3964(12)
Na1 O5 2.4098(13)
Na1 O6A 2.486(12)
Na1 O7A 2.429(16)
Na1 O6B 2.419(13)
Na1 O7B 2.432(15)
O4 C37 1.414(2)
O4 C36 1.417(2)
O1 C1 1.1869(15)
O2 C34 1.4078(19)
O2 C35 1.422(2)
C2 C7 1.3924(18)
C2 C3 1.3955(17)
O5 C38 1.402(3)
O5 C39 1.415(3)
O6A C40A 1.422(14)
O6A C41A 1.688(13)
C8 C9 1.3993(16)
C8 C13 1.3945(16)
O7A C43A 1.309(19)
O7A C42A 1.567(19)
C9 C10 1.3999(16)
C20 C21 1.4015(17)
C20 C25 1.3983(16)
C10 H10 0.9500
C10 C11 1.3854(18)
C21 C22 1.3989(16)
C14 H14 1.0000
C14 C16 1.5153(19)
C14 C15 1.523(2)
C22 H22 0.9500
C22 C23 1.3826(19)
C13 H13 0.9500
C13 C12 1.3869(18)
C7 H7 0.9500
C7 C6 1.3899(18)
C3 H3 0.9500
C3 C4 1.3921(19)
C29 H29 1.0000
C29 C30 1.519(2)
C29 C31 1.523(2)
C26 H26 1.0000
C26 C27 1.520(2)
C26 C28 1.524(2)
C11 H11 0.9500
C11 C12 1.387(2)
O3 C33 1.394(3)
O3 C32 1.414(3)
C25 H25 0.9500
C25 C24 1.3868(19)
C24 H24 0.9500
C24 C23 1.383(2)
C17 H17 1.0000
C17 C18 1.531(2)
C17 C19 1.518(2)
C12 H12 0.9500
C6 H6 0.9500
C6 C5 1.380(2)
C5 H5 0.9500
C5 C4 1.372(2)
C16 H16A 0.9800
C16 H16B 0.9800
C16 H16C 0.9800
C27 H27A 0.9800
C27 H27B 0.9800
C27 H27C 0.9800
C23 H23 0.9500
C4 H4 0.9500
C30 H30A 0.9800
C30 H30B 0.9800
C30 H30C 0.9800
C28 H28A 0.9800
C28 H28B 0.9800
C28 H28C 0.9800
C15 H15A 0.9800
C15 H15B 0.9800
C15 H15C 0.9800
C18 H18A 0.9800
C18 H18B 0.9800
C18 H18C 0.9800
C19 H19A 0.9800
C19 H19B 0.9800
C19 H19C 0.9800
C37 H37A 0.9900
C37 H37B 0.9900
C37 C38 1.485(4)
C33 C34 1.492(3)
C33 H33A 0.97(2)
C33 H33B 0.99(3)
C31 H31A 0.9800
C31 H31B 0.9800
C31 H31C 0.9800
C36 H36A 0.9800
C36 H36B 0.9800
C36 H36C 0.9800
C34 H34A 0.9900
C34 H34B 0.9900
C35 H35A 0.9800
C35 H35B 0.9800
C35 H35C 0.9800
C38 H38A 0.9900
C38 H38B 0.9900
C39 H39A 0.9800
C39 H39B 0.9800
C39 H39C 0.9800
C42B H42A 0.9900
C42B H42B 0.9900
C42B C41B 1.496(17)
C42B O7B 1.23(2)
C43A H43A 0.9800
C43A H43B 0.9800
C43A H43C 0.9800
C32 H32A 0.9800
C32 H32B 0.9800
C32 H32C 0.9800
C40A H40A 0.9800
C40A H40B 0.9800
C40A H40C 0.9800
C41A H41A 0.9900
C41A H41B 0.9900
C41A C42A 1.460(13)
C41B H41C 0.9900
C41B H41D 0.9900
C41B O6B 1.408(15)
O6B C40B 1.419(14)
C40B H40D 0.9800
C40B H40E 0.9800
C40B H40F 0.9800
C42A H42C 0.9900
C42A H42D 0.9900
O7B C43B 1.484(17)
C43B H43D 0.9800
C43B H43E 0.9800
C43B H43F 0.9800
